data_7247943
loop_
_publ_author_name
'Asano, Akiko'
'Kawanami, Yukiko'
'Fujita, Mao'
'Yano, Yuta'
'Ide, Rio'
'Minoura, Katsuhiko'
'Kato, Takuma'
'Doi, Mitsunobu'

_publ_section_title
;
 Electronic substituent effect on the conformation of a
 phenylalanine-incorporated cyclic peptide
;
_journal_issue 2
_journal_name_full 'RSC Advances'
_journal_page_first 1062
_journal_page_last 1071
_journal_paper_doi 10.1039/D3RA07836A
_journal_volume 14
_journal_year 2024
_chemical_absolute_configuration rm
_chemical_compound_source synthesis
_chemical_formula_moiety 'C43 H58 N8 O6 S2, C2 H3 N, H2 O'
_chemical_formula_sum 'C45 H63 N9 O7 S2'
_chemical_formula_weight 906.16
_chemical_name_systematic Phe(tbu)_ASC
_space_group_crystal_system triclinic
_space_group_IT_number 1
_space_group_name_Hall 'P 1'
_space_group_name_H-M_alt 'P 1'
_atom_sites_solution_hydrogens mixed
_audit_creation_method SHELXL-2018/3
_audit_update_record
;
2023-08-22 deposited with the CCDC.	2023-12-19 downloaded from the CCDC.
;
_cell_angle_alpha 82.6590(10)
_cell_angle_beta 86.0780(10)
_cell_angle_gamma 80.1310(10)
_cell_formula_units_Z 1
_cell_length_a 9.38850(10)
_cell_length_b 10.0778(2)
_cell_length_c 13.0183(2)
_cell_measurement_reflns_used 13573
_cell_measurement_temperature 100
_cell_measurement_theta_max 74.2270
_cell_measurement_theta_min 3.4190
_cell_volume 1202.19(3)
_computing_cell_refinement CrysAlisPro
_computing_data_collection CrysAlisPro
_computing_data_reduction CrysAlisPro
_computing_structure_refinement 'SHELXL-2018/3 (Sheldrick, 2018)'
_computing_structure_solution SHELXT
_diffrn_ambient_temperature 100
_diffrn_detector_area_resol_mean 5.811
_diffrn_measured_fraction_theta_full 0.996
_diffrn_measured_fraction_theta_max 0.996
_diffrn_measurement_device_type 'XtaLAB Pro: Kappa single & P200K'
_diffrn_measurement_method \w-scan
_diffrn_radiation_type CuK\a
_diffrn_radiation_wavelength 1.54184
_diffrn_reflns_av_R_equivalents 0.0307
_diffrn_reflns_av_unetI/netI 0.0351
_diffrn_reflns_Laue_measured_fraction_full 0.996
_diffrn_reflns_Laue_measured_fraction_max 0.996
_diffrn_reflns_limit_h_max 11
_diffrn_reflns_limit_h_min -11
_diffrn_reflns_limit_k_max 11
_diffrn_reflns_limit_k_min -11
_diffrn_reflns_limit_l_max 15
_diffrn_reflns_limit_l_min -15
_diffrn_reflns_number 20933
_diffrn_reflns_point_group_measured_fraction_full 0.908
_diffrn_reflns_point_group_measured_fraction_max 0.908
_diffrn_reflns_theta_full 66.559
_diffrn_reflns_theta_max 66.559
_diffrn_reflns_theta_min 3.427
_diffrn_source rotating-anode
_exptl_absorpt_coefficient_mu 1.473
_exptl_absorpt_correction_T_max 1.00000
_exptl_absorpt_correction_T_min 0.79920
_exptl_absorpt_correction_type multi-scan
_exptl_absorpt_process_details CrysAlisPro
_exptl_crystal_colour colourless
_exptl_crystal_density_diffrn 1.252
_exptl_crystal_density_method 'not measured'
_exptl_crystal_description plate
_exptl_crystal_F_000 484
_exptl_crystal_recrystallization_method 'Re-crystallisation from solvent: acetonitrile'
_exptl_crystal_size_max 0.50
_exptl_crystal_size_mid 0.20
_exptl_crystal_size_min 0.05
_refine_diff_density_max 0.860
_refine_diff_density_min -0.439
_refine_diff_density_rms 0.055
_refine_ls_abs_structure_details
;
 Flack x determined using 3119 quotients [(I+)-(I-)]/[(I+)+(I-)]
 (Parsons, Flack and Wagner, Acta Cryst. B69 (2013) 249-259).
;
_refine_ls_abs_structure_Flack 0.010(7)
_refine_ls_extinction_method none
_refine_ls_goodness_of_fit_ref 1.047
_refine_ls_hydrogen_treatment constr
_refine_ls_matrix_type full
_refine_ls_number_parameters 569
_refine_ls_number_reflns 7685
_refine_ls_number_restraints 15
_refine_ls_restrained_S_all 1.051
_refine_ls_R_factor_all 0.0478
_refine_ls_R_factor_gt 0.0462
_refine_ls_shift/su_max 0.008
_refine_ls_shift/su_mean 0.000
_refine_ls_structure_factor_coef Fsqd
_refine_ls_weighting_details 'w=1/[\s^2^(Fo^2^)+(0.0972P)^2^+0.2666P] where P=(Fo^2^+2Fc^2^)/3'
_refine_ls_weighting_scheme calc
_refine_ls_wR_factor_gt 0.1315
_refine_ls_wR_factor_ref 0.1343
_reflns_Friedel_coverage 0.823
_reflns_Friedel_fraction_full 0.820
_reflns_Friedel_fraction_max 0.820
_reflns_number_gt 7368
_reflns_number_total 7685
_reflns_threshold_expression 'I > 2\s(I)'
_cod_data_source_file d3ra07836a2.cif
_cod_data_source_block 201219_Phetbu
_cod_original_cell_volume 1202.20(3)
_cod_database_code 7247943
_shelx_shelxl_version_number 2018/3
_shelx_space_group_comment
;
The symmetry employed for this shelxl refinement is uniquely defined
by the following loop, which should always be used as a source of
symmetry information in preference to the above space-group names.
They are only intended as comments.
;

loop_
_space_group_symop_operation_xyz
'x, y, z'

loop_
_atom_site_label
_atom_site_type_symbol
_atom_site_fract_x
_atom_site_fract_y
_atom_site_fract_z
_atom_site_U_iso_or_equiv
_atom_site_adp_type
_atom_site_occupancy
_atom_site_site_symmetry_order
_atom_site_calc_flag
_atom_site_refinement_flags_posn
_atom_site_refinement_flags_adp
_atom_site_refinement_flags_occupancy
_atom_site_disorder_assembly
_atom_site_disorder_group
N11 N 0.5998(5) 0.7440(4) 0.3617(3) 0.0429(9) Uani 1 1 d . . . . .
H11 H 0.587136 0.662745 0.356035 0.052 Uiso 1 1 calc R U . . .
C11 C 0.5594(5) 0.7971(5) 0.4599(3) 0.0398(10) Uani 1 1 d . . . . .
H11A H 0.568078 0.893482 0.451631 0.048 Uiso 1 1 calc R U . . .
C13 C 0.4001(6) 0.7831(6) 0.4908(4) 0.0510(12) Uani 1 1 d . . . . .
H13A H 0.337755 0.848822 0.445688 0.061 Uiso 1 1 calc R U . . .
H13B H 0.385155 0.693490 0.478827 0.061 Uiso 1 1 calc R U . . .
C14 C 0.3545(5) 0.8032(5) 0.6019(4) 0.0402(10) Uani 1 1 d . . . . .
C15 C 0.3096(5) 0.9293(5) 0.6335(4) 0.0426(10) Uani 1 1 d . . . . .
H15 H 0.306625 1.006108 0.585279 0.051 Uiso 1 1 calc R U . . .
C16 C 0.2684(5) 0.9438(4) 0.7372(4) 0.0403(10) Uani 1 1 d . . . . .
H16 H 0.238016 1.030246 0.756520 0.048 Uiso 1 1 calc R U . . .
C17 C 0.2716(4) 0.8331(4) 0.8114(3) 0.0324(8) Uani 1 1 d . . . . .
C18 C 0.3166(5) 0.7062(4) 0.7785(4) 0.0394(10) Uani 1 1 d . . . . .
H18 H 0.320774 0.629260 0.826749 0.047 Uiso 1 1 calc R U . . .
C19 C 0.3558(5) 0.6914(5) 0.6749(4) 0.0427(10) Uani 1 1 d . . . . .
H19 H 0.383178 0.604998 0.654873 0.051 Uiso 1 1 calc R U . . .
C110 C 0.2235(5) 0.8433(4) 0.9260(4) 0.0376(9) Uani 1 1 d . . . . .
C111 C 0.3431(6) 0.7651(5) 0.9962(4) 0.0495(12) Uani 1 1 d . . . . .
H11B H 0.430323 0.802826 0.980193 0.074 Uiso 1 1 calc R U . . .
H11C H 0.312880 0.772175 1.067462 0.074 Uiso 1 1 calc R U . . .
H11D H 0.360782 0.671343 0.984535 0.074 Uiso 1 1 calc R U . . .
C112 C 0.0850(6) 0.7843(6) 0.9507(4) 0.0523(12) Uani 1 1 d . . . . .
H11E H 0.101140 0.691691 0.936254 0.078 Uiso 1 1 calc R U . . .
H11F H 0.056490 0.788031 1.022624 0.078 Uiso 1 1 calc R U . . .
H11G H 0.009748 0.835872 0.908721 0.078 Uiso 1 1 calc R U . . .
C113 C 0.1926(6) 0.9900(5) 0.9501(4) 0.0503(12) Uani 1 1 d . . . . .
H11H H 0.278482 1.030118 0.935181 0.075 Uiso 1 1 calc R U . . .
H11I H 0.116556 1.040019 0.908112 0.075 Uiso 1 1 calc R U . . .
H11J H 0.163298 0.992177 1.022016 0.075 Uiso 1 1 calc R U . . .
N21 N 0.6959(4) 0.5970(3) 0.5596(3) 0.0347(8) Uani 1 1 d . . . . .
C21 C 0.7877(5) 0.5718(4) 0.6500(3) 0.0313(8) Uani 1 1 d . . . . .
H21 H 0.886650 0.535529 0.627031 0.038 Uiso 1 1 calc R U . . .
C22 C 0.7379(4) 0.4727(4) 0.7358(3) 0.0304(8) Uani 1 1 d . . . . .
O22 O 0.7792(3) 0.4668(3) 0.8246(2) 0.0408(7) Uani 1 1 d . . . . .
C23 C 0.7872(5) 0.7130(4) 0.6850(3) 0.0367(9) Uani 1 1 d . . . . .
H23 H 0.734579 0.718829 0.752307 0.044 Uiso 1 1 calc R U . . .
O23 O 0.7053(3) 0.8043(3) 0.6045(2) 0.0366(7) Uani 1 1 d . . . . .
C24 C 0.9331(6) 0.7502(5) 0.6901(5) 0.0521(13) Uani 1 1 d . . . . .
H24A H 0.985557 0.689837 0.742922 0.078 Uiso 1 1 calc R U . . .
H24B H 0.984918 0.742951 0.624368 0.078 Uiso 1 1 calc R U . . .
H24C H 0.922874 0.841679 0.706405 0.078 Uiso 1 1 calc R U . . .
C25 C 0.6588(5) 0.7230(4) 0.5429(3) 0.0315(8) Uani 1 1 d . . . . .
N31 N 0.6506(4) 0.3923(3) 0.7080(2) 0.0300(7) Uani 1 1 d . . . . .
H31 H 0.627718 0.402554 0.644311 0.036 Uiso 1 1 calc R U . . .
C31 C 0.5925(4) 0.2890(4) 0.7787(3) 0.0307(8) Uani 1 1 d . . . . .
H31A H 0.603246 0.306360 0.849916 0.037 Uiso 1 1 calc R U . . .
C33 C 0.6739(5) 0.1452(4) 0.7644(3) 0.0351(9) Uani 1 1 d . . . . .
H33 H 0.664224 0.128383 0.692957 0.042 Uiso 1 1 calc R U . . .
C34 C 0.6088(6) 0.0389(5) 0.8373(4) 0.0455(11) Uani 1 1 d . . . . .
H34A H 0.508129 0.046007 0.824544 0.068 Uiso 1 1 calc R U . . .
H34B H 0.658492 -0.049823 0.825677 0.068 Uiso 1 1 calc R U . . .
H34C H 0.618685 0.053236 0.907807 0.068 Uiso 1 1 calc R U . . .
C35 C 0.8339(5) 0.1378(5) 0.7819(4) 0.0433(10) Uani 1 1 d . . . . .
H35A H 0.872000 0.205953 0.734931 0.065 Uiso 1 1 calc R U . . .
H35B H 0.845375 0.152832 0.852015 0.065 Uiso 1 1 calc R U . . .
H35C H 0.885182 0.049773 0.769886 0.065 Uiso 1 1 calc R U . . .
N41 N 0.3859(4) 0.3111(3) 0.6669(3) 0.0305(7) Uani 1 1 d . . . . .
C41 C 0.2367(4) 0.3287(4) 0.6709(3) 0.0297(8) Uani 1 1 d . . . . .
C42 C 0.1567(4) 0.3414(4) 0.5739(3) 0.0307(8) Uani 1 1 d . . . . .
O42 O 0.0287(3) 0.3286(3) 0.5777(2) 0.0382(7) Uani 1 1 d . . . . .
C43 C 0.1717(5) 0.3372(4) 0.7663(3) 0.0315(8) Uani 1 1 d . . . . .
H43 H 0.072226 0.349232 0.780535 0.038 Uiso 1 1 calc R U . . .
S43 S 0.29837(10) 0.32290(9) 0.85668(7) 0.0327(2) Uani 1 1 d . . . . .
C44 C 0.4326(4) 0.3052(4) 0.7602(3) 0.0292(8) Uani 1 1 d . . . . .
N51 N 0.2351(4) 0.3684(4) 0.4864(3) 0.0365(8) Uani 1 1 d . . . . .
H51 H 0.325355 0.372360 0.490148 0.044 Uiso 1 1 calc R U . . .
C51 C 0.1725(5) 0.3914(5) 0.3843(3) 0.0374(10) Uani 1 1 d . . . . .
H51A H 0.077382 0.362592 0.392225 0.045 Uiso 1 1 calc R U . . .
C53 C 0.1505(5) 0.5436(5) 0.3405(3) 0.0413(10) Uani 1 1 d . . . . .
H53 H 0.242979 0.576339 0.340282 0.050 Uiso 1 1 calc R U . . .
C54 C 0.1013(7) 0.5624(6) 0.2291(4) 0.0576(14) Uani 1 1 d . . . . .
H54A H 0.172029 0.510502 0.186829 0.086 Uiso 1 1 calc R U . . .
H54B H 0.009993 0.531921 0.228332 0.086 Uiso 1 1 calc R U . . .
H54C H 0.091032 0.656639 0.202169 0.086 Uiso 1 1 calc R U . . .
C55 C 0.0401(7) 0.6250(6) 0.4094(5) 0.0581(13) Uani 1 1 d . . . . .
H55A H 0.070700 0.605607 0.480189 0.070 Uiso 1 1 calc R U . . .
H55B H -0.052129 0.594473 0.407846 0.070 Uiso 1 1 calc R U . . .
C56 C 0.0181(7) 0.7786(6) 0.3790(5) 0.0619(15) Uani 1 1 d . . . . .
H56A H -0.052705 0.822099 0.425992 0.093 Uiso 1 1 calc R U . . .
H56B H 0.108095 0.810661 0.382137 0.093 Uiso 1 1 calc R U . . .
H56C H -0.014941 0.799509 0.309671 0.093 Uiso 1 1 calc R U . . .
N61 N 0.4026(4) 0.2914(4) 0.3020(3) 0.0391(8) Uani 1 1 d . . . . .
C61 C 0.4472(5) 0.2038(4) 0.2186(3) 0.0365(9) Uani 1 1 d . . . . .
H61 H 0.511694 0.122561 0.247350 0.044 Uiso 1 1 calc R U . . .
C62 C 0.5274(5) 0.2739(5) 0.1285(3) 0.0366(9) Uani 1 1 d . . . . .
O62 O 0.5238(4) 0.2434(4) 0.0396(2) 0.0496(8) Uani 1 1 d . . . . .
C63 C 0.3062(5) 0.1607(4) 0.1897(3) 0.0357(9) Uani 1 1 d . . . . .
H63 H 0.291026 0.185706 0.115567 0.043 Uiso 1 1 calc R U . . .
O63 O 0.1957(3) 0.2408(3) 0.2512(2) 0.0401(7) Uani 1 1 d . . . . .
C64 C 0.2999(7) 0.0136(5) 0.2195(5) 0.0561(13) Uani 1 1 d . . . . .
H64A H 0.372285 -0.039619 0.179312 0.084 Uiso 1 1 calc R U . . .
H64B H 0.317297 -0.009925 0.291838 0.084 Uiso 1 1 calc R U . . .
H64C H 0.205896 -0.004092 0.206342 0.084 Uiso 1 1 calc R U . . .
C65 C 0.2664(5) 0.3049(4) 0.3123(3) 0.0336(9) Uani 1 1 d . . . . .
N71 N 0.6084(4) 0.3600(4) 0.1541(3) 0.0343(7) Uani 1 1 d . . . . .
H71 H 0.594403 0.384700 0.215352 0.041 Uiso 1 1 calc R U . . .
C71 C 0.7183(4) 0.4148(5) 0.0862(3) 0.0353(9) Uani 1 1 d . . . . .
H71A H 0.697971 0.409555 0.014103 0.042 Uiso 1 1 calc R U . . .
C73 C 0.8702(5) 0.3314(5) 0.1094(3) 0.0387(10) Uani 1 1 d . . . . .
H73 H 0.894006 0.348155 0.178276 0.046 Uiso 1 1 calc R U . . .
C74 C 0.8723(6) 0.1796(5) 0.1123(5) 0.0526(13) Uani 1 1 d . . . . .
H74A H 0.799049 0.151992 0.161551 0.079 Uiso 1 1 calc R U . . .
H74B H 0.853700 0.159584 0.044765 0.079 Uiso 1 1 calc R U . . .
H74C H 0.965476 0.131494 0.132244 0.079 Uiso 1 1 calc R U . . .
C75 C 0.9849(5) 0.3781(6) 0.0322(4) 0.0479(12) Uani 1 1 d . . . . .
H75A H 0.981832 0.473934 0.031492 0.072 Uiso 1 1 calc R U . . .
H75B H 1.078575 0.330964 0.051762 0.072 Uiso 1 1 calc R U . . .
H75C H 0.966798 0.359054 -0.035717 0.072 Uiso 1 1 calc R U . . .
N81 N 0.6808(4) 0.6060(4) 0.1921(3) 0.0343(8) Uani 1 1 d . . . . .
C81 C 0.6873(4) 0.7413(4) 0.1853(3) 0.0338(9) Uani 1 1 d . . . . .
C82 C 0.6559(4) 0.8151(4) 0.2791(3) 0.0343(9) Uani 1 1 d . . . . .
O82 O 0.6776(4) 0.9311(3) 0.2782(3) 0.0438(8) Uani 1 1 d . . . . .
C83 C 0.7212(5) 0.8018(5) 0.0897(4) 0.0406(10) Uani 1 1 d . . . . .
H83 H 0.729370 0.892884 0.073897 0.049 Uiso 1 1 calc R U . . .
S83 S 0.74662(12) 0.68533(11) 0.00270(8) 0.0415(3) Uani 1 1 d . . . . .
C84 C 0.7107(4) 0.5618(4) 0.1018(3) 0.0339(9) Uani 1 1 d . . . . .
OW O 0.5083(5) 0.4768(5) 0.4322(4) 0.0711(12) Uani 1 1 d . . . . .
N1S N 0.7558(9) 0.2762(8) 0.3794(7) 0.1082(19) Uani 1 1 d . U . . .
C1S C 0.8215(11) 0.1877(10) 0.4295(8) 0.1018(18) Uani 1 1 d . U . . .
C2S C 0.9124(12) 0.0890(10) 0.4926(9) 0.109(2) Uani 1 1 d . U . . .
H2S1 H 0.960561 0.020125 0.451782 0.163 Uiso 1 1 calc R U . . .
H2S2 H 0.855433 0.048689 0.548187 0.163 Uiso 1 1 calc R U . . .
H2S3 H 0.983123 0.130888 0.520656 0.163 Uiso 1 1 calc R U . . .
H1W H 0.579405 0.481160 0.470645 0.163 Uiso 1 1 d . U . . .
H2W H 0.507870 0.415100 0.388391 0.163 Uiso 1 1 d . U . . .

loop_
_atom_site_aniso_label
_atom_site_aniso_U_11
_atom_site_aniso_U_22
_atom_site_aniso_U_33
_atom_site_aniso_U_23
_atom_site_aniso_U_13
_atom_site_aniso_U_12
N11 0.063(2) 0.045(2) 0.0234(19) -0.0078(15) 0.0021(17) -0.0167(18)
C11 0.052(3) 0.044(2) 0.023(2) -0.0057(17) -0.0030(19) -0.0058(19)
C13 0.048(3) 0.078(3) 0.029(2) -0.014(2) -0.007(2) -0.009(2)
C14 0.038(2) 0.053(2) 0.031(2) -0.0075(19) -0.0076(19) -0.0050(19)
C15 0.049(3) 0.043(2) 0.030(2) 0.0054(18) -0.001(2) 0.0005(19)
C16 0.045(2) 0.032(2) 0.041(3) -0.0029(17) -0.003(2) 0.0012(17)
C17 0.0288(19) 0.036(2) 0.033(2) -0.0046(16) 0.0005(17) -0.0084(16)
C18 0.044(2) 0.036(2) 0.038(2) -0.0036(18) 0.003(2) -0.0074(18)
C19 0.043(2) 0.041(2) 0.046(3) -0.0092(19) 0.001(2) -0.0069(18)
C110 0.034(2) 0.046(2) 0.033(2) -0.0029(18) -0.0024(19) -0.0076(17)
C111 0.048(3) 0.061(3) 0.039(3) -0.007(2) -0.009(2) -0.004(2)
C112 0.048(3) 0.073(3) 0.036(3) 0.002(2) 0.000(2) -0.018(2)
C113 0.049(3) 0.059(3) 0.042(3) -0.017(2) 0.006(2) -0.002(2)
N21 0.053(2) 0.0349(18) 0.0176(16) -0.0035(13) 0.0013(15) -0.0119(15)
C21 0.035(2) 0.0331(19) 0.025(2) -0.0037(15) -0.0002(16) -0.0037(15)
C22 0.0325(19) 0.0363(19) 0.0203(19) -0.0004(15) -0.0016(16) -0.0020(15)
O22 0.0472(17) 0.0525(17) 0.0249(16) 0.0003(12) -0.0092(14) -0.0150(13)
C23 0.049(2) 0.036(2) 0.025(2) -0.0051(16) -0.0043(19) -0.0059(17)
O23 0.0475(17) 0.0310(13) 0.0312(16) -0.0060(11) -0.0091(13) -0.0021(12)
C24 0.057(3) 0.051(3) 0.052(3) -0.007(2) -0.017(3) -0.012(2)
C25 0.040(2) 0.037(2) 0.0177(19) -0.0054(15) 0.0050(17) -0.0084(17)
N31 0.0376(18) 0.0371(17) 0.0145(15) -0.0006(12) -0.0040(14) -0.0046(14)
C31 0.038(2) 0.037(2) 0.0177(18) 0.0015(15) -0.0039(16) -0.0077(16)
C33 0.038(2) 0.037(2) 0.028(2) -0.0014(16) -0.0048(18) -0.0012(17)
C34 0.053(3) 0.036(2) 0.044(3) 0.0034(19) -0.001(2) -0.0038(19)
C35 0.039(2) 0.044(2) 0.045(3) -0.0039(19) -0.006(2) 0.0010(18)
N41 0.0345(17) 0.0349(17) 0.0204(16) 0.0010(13) -0.0031(14) -0.0038(13)
C41 0.034(2) 0.0324(19) 0.0220(19) 0.0010(14) -0.0052(16) -0.0043(15)
C42 0.034(2) 0.0359(19) 0.021(2) -0.0041(15) -0.0016(16) -0.0024(16)
O42 0.0301(15) 0.0577(18) 0.0249(15) -0.0042(13) -0.0011(12) -0.0030(12)
C43 0.033(2) 0.038(2) 0.022(2) -0.0014(15) -0.0038(16) -0.0042(16)
S43 0.0365(5) 0.0410(5) 0.0190(5) -0.0008(3) -0.0035(4) -0.0029(4)
C44 0.039(2) 0.0279(17) 0.0201(19) 0.0006(14) -0.0048(16) -0.0048(15)
N51 0.0335(18) 0.059(2) 0.0174(17) 0.0022(15) -0.0044(14) -0.0136(16)
C51 0.033(2) 0.058(3) 0.020(2) 0.0010(18) -0.0045(17) -0.0069(19)
C53 0.041(2) 0.054(3) 0.027(2) -0.0012(18) -0.0045(19) -0.0054(19)
C54 0.075(4) 0.062(3) 0.033(3) 0.005(2) -0.017(3) -0.008(3)
C55 0.062(3) 0.063(3) 0.043(3) 0.000(2) 0.002(3) 0.002(3)
C56 0.064(3) 0.062(3) 0.053(3) 0.000(3) -0.010(3) 0.007(3)
N61 0.0312(18) 0.064(2) 0.0222(18) -0.0010(16) -0.0040(15) -0.0089(16)
C61 0.033(2) 0.049(2) 0.024(2) 0.0015(17) -0.0052(17) 0.0037(17)
C62 0.031(2) 0.053(2) 0.021(2) 0.0000(17) -0.0057(17) 0.0039(18)
O62 0.0513(19) 0.083(2) 0.0186(15) -0.0049(15) -0.0042(14) -0.0232(17)
C63 0.037(2) 0.046(2) 0.023(2) -0.0026(17) -0.0041(17) -0.0035(17)
O63 0.0319(15) 0.0570(18) 0.0332(17) -0.0090(13) -0.0032(13) -0.0090(13)
C64 0.069(4) 0.051(3) 0.050(3) -0.001(2) -0.015(3) -0.011(2)
C65 0.037(2) 0.044(2) 0.0189(19) 0.0034(16) -0.0056(17) -0.0085(17)
N71 0.0367(18) 0.0467(19) 0.0185(17) -0.0037(14) 0.0019(14) -0.0050(15)
C71 0.029(2) 0.056(2) 0.0192(19) -0.0056(17) 0.0002(16) -0.0033(17)
C73 0.031(2) 0.057(3) 0.025(2) -0.0096(18) -0.0036(17) 0.0034(18)
C74 0.043(3) 0.062(3) 0.051(3) -0.021(2) -0.004(2) 0.006(2)
C75 0.030(2) 0.082(3) 0.026(2) -0.006(2) 0.0000(18) 0.006(2)
N81 0.0317(17) 0.049(2) 0.0198(16) 0.0000(14) -0.0013(14) -0.0036(14)
C81 0.0292(19) 0.045(2) 0.025(2) 0.0014(17) -0.0037(17) -0.0018(16)
C82 0.031(2) 0.043(2) 0.026(2) 0.0044(16) -0.0069(17) 0.0012(16)
O82 0.0516(19) 0.0357(16) 0.0384(18) 0.0022(12) 0.0000(15) 0.0029(13)
C83 0.040(2) 0.050(2) 0.029(2) 0.0017(19) -0.0005(19) -0.0042(19)
S83 0.0430(6) 0.0579(6) 0.0204(5) 0.0031(4) 0.0028(4) -0.0066(5)
C84 0.0267(19) 0.053(2) 0.0192(19) -0.0015(17) -0.0006(15) -0.0021(17)
OW 0.076(3) 0.086(3) 0.057(3) 0.000(2) -0.014(2) -0.031(2)
N1S 0.105(4) 0.103(4) 0.114(4) 0.000(3) -0.039(3) -0.006(3)
C1S 0.101(4) 0.096(4) 0.107(4) -0.004(3) -0.040(3) -0.005(3)
C2S 0.111(4) 0.101(4) 0.112(5) -0.004(3) -0.035(4) -0.007(3)

loop_
_atom_type_symbol
_atom_type_description
_atom_type_scat_dispersion_real
_atom_type_scat_dispersion_imag
_atom_type_scat_source
C C 0.0181 0.0091 'International Tables Vol C Tables 4.2.6.8 and 6.1.1.4'
H H 0.0000 0.0000 'International Tables Vol C Tables 4.2.6.8 and 6.1.1.4'
N N 0.0311 0.0180 'International Tables Vol C Tables 4.2.6.8 and 6.1.1.4'
O O 0.0492 0.0322 'International Tables Vol C Tables 4.2.6.8 and 6.1.1.4'
S S 0.3331 0.5567 'International Tables Vol C Tables 4.2.6.8 and 6.1.1.4'

loop_
_geom_angle_atom_site_label_1
_geom_angle_atom_site_label_2
_geom_angle_atom_site_label_3
_geom_angle
_geom_angle_site_symmetry_1
_geom_angle_site_symmetry_3
_geom_angle_publ_flag
C82 N11 C11 123.4(4) . . ?
C82 N11 H11 118.3 . . ?
C11 N11 H11 118.3 . . ?
N11 C11 C25 110.5(4) . . ?
N11 C11 C13 109.3(4) . . ?
C25 C11 C13 110.7(4) . . ?
N11 C11 H11A 108.8 . . ?
C25 C11 H11A 108.8 . . ?
C13 C11 H11A 108.8 . . ?
C14 C13 C11 114.7(4) . . ?
C14 C13 H13A 108.6 . . ?
C11 C13 H13A 108.6 . . ?
C14 C13 H13B 108.6 . . ?
C11 C13 H13B 108.6 . . ?
H13A C13 H13B 107.6 . . ?
C15 C14 C19 118.2(4) . . ?
C15 C14 C13 122.6(5) . . ?
C19 C14 C13 119.2(4) . . ?
C14 C15 C16 120.9(4) . . ?
C14 C15 H15 119.5 . . ?
C16 C15 H15 119.5 . . ?
C17 C16 C15 121.6(4) . . ?
C17 C16 H16 119.2 . . ?
C15 C16 H16 119.2 . . ?
C16 C17 C18 117.0(4) . . ?
C16 C17 C110 123.6(4) . . ?
C18 C17 C110 119.3(4) . . ?
C17 C18 C19 121.5(4) . . ?
C17 C18 H18 119.3 . . ?
C19 C18 H18 119.3 . . ?
C14 C19 C18 120.8(4) . . ?
C14 C19 H19 119.6 . . ?
C18 C19 H19 119.6 . . ?
C112 C110 C113 107.6(4) . . ?
C112 C110 C111 109.9(4) . . ?
C113 C110 C111 108.3(4) . . ?
C112 C110 C17 109.4(4) . . ?
C113 C110 C17 111.9(4) . . ?
C111 C110 C17 109.8(4) . . ?
C110 C111 H11B 109.5 . . ?
C110 C111 H11C 109.5 . . ?
H11B C111 H11C 109.5 . . ?
C110 C111 H11D 109.5 . . ?
H11B C111 H11D 109.5 . . ?
H11C C111 H11D 109.5 . . ?
C110 C112 H11E 109.5 . . ?
C110 C112 H11F 109.5 . . ?
H11E C112 H11F 109.5 . . ?
C110 C112 H11G 109.5 . . ?
H11E C112 H11G 109.5 . . ?
H11F C112 H11G 109.5 . . ?
C110 C113 H11H 109.5 . . ?
C110 C113 H11I 109.5 . . ?
H11H C113 H11I 109.5 . . ?
C110 C113 H11J 109.5 . . ?
H11H C113 H11J 109.5 . . ?
H11I C113 H11J 109.5 . . ?
C25 N21 C21 106.3(3) . . ?
N21 C21 C22 113.4(3) . . ?
N21 C21 C23 105.4(3) . . ?
C22 C21 C23 112.6(3) . . ?
N21 C21 H21 108.4 . . ?
C22 C21 H21 108.4 . . ?
C23 C21 H21 108.4 . . ?
O22 C22 N31 123.9(4) . . ?
O22 C22 C21 120.5(4) . . ?
N31 C22 C21 115.6(3) . . ?
O23 C23 C24 110.3(4) . . ?
O23 C23 C21 102.4(3) . . ?
C24 C23 C21 114.9(4) . . ?
O23 C23 H23 109.7 . . ?
C24 C23 H23 109.7 . . ?
C21 C23 H23 109.7 . . ?
C25 O23 C23 106.0(3) . . ?
C23 C24 H24A 109.5 . . ?
C23 C24 H24B 109.5 . . ?
H24A C24 H24B 109.5 . . ?
C23 C24 H24C 109.5 . . ?
H24A C24 H24C 109.5 . . ?
H24B C24 H24C 109.5 . . ?
N21 C25 O23 119.7(4) . . ?
N21 C25 C11 125.6(4) . . ?
O23 C25 C11 114.7(3) . . ?
C22 N31 C31 124.1(3) . . ?
C22 N31 H31 117.9 . . ?
C31 N31 H31 117.9 . . ?
N31 C31 C44 107.1(3) . . ?
N31 C31 C33 111.7(3) . . ?
C44 C31 C33 112.6(3) . . ?
N31 C31 H31A 108.5 . . ?
C44 C31 H31A 108.5 . . ?
C33 C31 H31A 108.5 . . ?
C34 C33 C35 111.3(4) . . ?
C34 C33 C31 110.7(4) . . ?
C35 C33 C31 109.5(3) . . ?
C34 C33 H33 108.4 . . ?
C35 C33 H33 108.4 . . ?
C31 C33 H33 108.4 . . ?
C33 C34 H34A 109.5 . . ?
C33 C34 H34B 109.5 . . ?
H34A C34 H34B 109.5 . . ?
C33 C34 H34C 109.5 . . ?
H34A C34 H34C 109.5 . . ?
H34B C34 H34C 109.5 . . ?
C33 C35 H35A 109.5 . . ?
C33 C35 H35B 109.5 . . ?
H35A C35 H35B 109.5 . . ?
C33 C35 H35C 109.5 . . ?
H35A C35 H35C 109.5 . . ?
H35B C35 H35C 109.5 . . ?
C44 N41 C41 110.2(3) . . ?
C43 C41 N41 115.5(3) . . ?
C43 C41 C42 124.0(4) . . ?
N41 C41 C42 120.5(4) . . ?
O42 C42 N51 124.6(4) . . ?
O42 C42 C41 120.7(4) . . ?
N51 C42 C41 114.7(3) . . ?
C41 C43 S43 110.3(3) . . ?
C41 C43 H43 124.9 . . ?
S43 C43 H43 124.9 . . ?
C43 S43 C44 89.50(19) . . ?
N41 C44 C31 121.5(4) . . ?
N41 C44 S43 114.6(3) . . ?
C31 C44 S43 123.8(3) . . ?
C42 N51 C51 122.2(3) . . ?
C42 N51 H51 118.9 . . ?
C51 N51 H51 118.9 . . ?
N51 C51 C65 109.3(3) . . ?
N51 C51 C53 111.6(4) . . ?
C65 C51 C53 111.8(4) . . ?
N51 C51 H51A 108.0 . . ?
C65 C51 H51A 108.0 . . ?
C53 C51 H51A 108.0 . . ?
C55 C53 C54 110.6(4) . . ?
C55 C53 C51 109.9(4) . . ?
C54 C53 C51 110.3(4) . . ?
C55 C53 H53 108.6 . . ?
C54 C53 H53 108.6 . . ?
C51 C53 H53 108.6 . . ?
C53 C54 H54A 109.5 . . ?
C53 C54 H54B 109.5 . . ?
H54A C54 H54B 109.5 . . ?
C53 C54 H54C 109.5 . . ?
H54A C54 H54C 109.5 . . ?
H54B C54 H54C 109.5 . . ?
C53 C55 C56 114.8(5) . . ?
C53 C55 H55A 108.6 . . ?
C56 C55 H55A 108.6 . . ?
C53 C55 H55B 108.6 . . ?
C56 C55 H55B 108.6 . . ?
H55A C55 H55B 107.6 . . ?
C55 C56 H56A 109.5 . . ?
C55 C56 H56B 109.5 . . ?
H56A C56 H56B 109.5 . . ?
C55 C56 H56C 109.5 . . ?
H56A C56 H56C 109.5 . . ?
H56B C56 H56C 109.5 . . ?
C65 N61 C61 106.5(3) . . ?
N61 C61 C62 112.2(4) . . ?
N61 C61 C63 105.1(3) . . ?
C62 C61 C63 114.3(3) . . ?
N61 C61 H61 108.3 . . ?
C62 C61 H61 108.3 . . ?
C63 C61 H61 108.3 . . ?
O62 C62 N71 124.1(4) . . ?
O62 C62 C61 120.6(4) . . ?
N71 C62 C61 115.1(4) . . ?
O63 C63 C64 109.1(4) . . ?
O63 C63 C61 102.4(3) . . ?
C64 C63 C61 113.9(4) . . ?
O63 C63 H63 110.4 . . ?
C64 C63 H63 110.4 . . ?
C61 C63 H63 110.4 . . ?
C65 O63 C63 106.9(3) . . ?
C63 C64 H64A 109.5 . . ?
C63 C64 H64B 109.5 . . ?
H64A C64 H64B 109.5 . . ?
C63 C64 H64C 109.5 . . ?
H64A C64 H64C 109.5 . . ?
H64B C64 H64C 109.5 . . ?
N61 C65 O63 118.6(4) . . ?
N61 C65 C51 125.6(4) . . ?
O63 C65 C51 115.8(4) . . ?
C62 N71 C71 124.7(3) . . ?
C62 N71 H71 117.7 . . ?
C71 N71 H71 117.7 . . ?
N71 C71 C84 108.3(3) . . ?
N71 C71 C73 110.2(4) . . ?
C84 C71 C73 111.5(3) . . ?
N71 C71 H71A 108.9 . . ?
C84 C71 H71A 108.9 . . ?
C73 C71 H71A 108.9 . . ?
C75 C73 C74 110.7(4) . . ?
C75 C73 C71 111.0(4) . . ?
C74 C73 C71 112.1(4) . . ?
C75 C73 H73 107.6 . . ?
C74 C73 H73 107.6 . . ?
C71 C73 H73 107.6 . . ?
C73 C74 H74A 109.5 . . ?
C73 C74 H74B 109.5 . . ?
H74A C74 H74B 109.5 . . ?
C73 C74 H74C 109.5 . . ?
H74A C74 H74C 109.5 . . ?
H74B C74 H74C 109.5 . . ?
C73 C75 H75A 109.5 . . ?
C73 C75 H75B 109.5 . . ?
H75A C75 H75B 109.5 . . ?
C73 C75 H75C 109.5 . . ?
H75A C75 H75C 109.5 . . ?
H75B C75 H75C 109.5 . . ?
C84 N81 C81 110.7(4) . . ?
C83 C81 N81 115.9(4) . . ?
C83 C81 C82 123.6(4) . . ?
N81 C81 C82 120.5(4) . . ?
O82 C82 N11 123.8(4) . . ?
O82 C82 C81 121.8(4) . . ?
N11 C82 C81 114.4(4) . . ?
C81 C83 S83 109.8(4) . . ?
C81 C83 H83 125.1 . . ?
S83 C83 H83 125.1 . . ?
C83 S83 C84 89.4(2) . . ?
N81 C84 C71 122.7(4) . . ?
N81 C84 S83 114.2(3) . . ?
C71 C84 S83 123.1(3) . . ?
H1W OW H2W 125.6(6) . . ?
N1S C1S C2S 173.8(11) . . ?
C1S C2S H2S1 109.5 . . ?
C1S C2S H2S2 109.5 . . ?
H2S1 C2S H2S2 109.5 . . ?
C1S C2S H2S3 109.5 . . ?
H2S1 C2S H2S3 109.5 . . ?
H2S2 C2S H2S3 109.5 . . ?

loop_
_geom_bond_atom_site_label_1
_geom_bond_atom_site_label_2
_geom_bond_distance
_geom_bond_site_symmetry_2
_geom_bond_publ_flag
N11 C82 1.342(6) . ?
N11 C11 1.451(5) . ?
N11 H11 0.8600 . ?
C11 C25 1.513(6) . ?
C11 C13 1.548(7) . ?
C11 H11A 0.9800 . ?
C13 C14 1.509(7) . ?
C13 H13A 0.9700 . ?
C13 H13B 0.9700 . ?
C14 C15 1.375(7) . ?
C14 C19 1.377(7) . ?
C15 C16 1.397(7) . ?
C15 H15 0.9300 . ?
C16 C17 1.377(6) . ?
C16 H16 0.9300 . ?
C17 C18 1.389(6) . ?
C17 C110 1.540(6) . ?
C18 C19 1.393(7) . ?
C18 H18 0.9300 . ?
C19 H19 0.9300 . ?
C110 C112 1.519(7) . ?
C110 C113 1.525(7) . ?
C110 C111 1.539(6) . ?
C111 H11B 0.9600 . ?
C111 H11C 0.9600 . ?
C111 H11D 0.9600 . ?
C112 H11E 0.9600 . ?
C112 H11F 0.9600 . ?
C112 H11G 0.9600 . ?
C113 H11H 0.9600 . ?
C113 H11I 0.9600 . ?
C113 H11J 0.9600 . ?
N21 C25 1.253(5) . ?
N21 C21 1.477(5) . ?
C21 C22 1.505(6) . ?
C21 C23 1.547(6) . ?
C21 H21 0.9800 . ?
C22 O22 1.234(5) . ?
C22 N31 1.343(5) . ?
C23 O23 1.469(5) . ?
C23 C24 1.488(7) . ?
C23 H23 0.9800 . ?
O23 C25 1.357(5) . ?
C24 H24A 0.9600 . ?
C24 H24B 0.9600 . ?
C24 H24C 0.9600 . ?
N31 C31 1.452(5) . ?
N31 H31 0.8600 . ?
C31 C44 1.515(5) . ?
C31 C33 1.545(5) . ?
C31 H31A 0.9800 . ?
C33 C34 1.519(7) . ?
C33 C35 1.522(6) . ?
C33 H33 0.9800 . ?
C34 H34A 0.9600 . ?
C34 H34B 0.9600 . ?
C34 H34C 0.9600 . ?
C35 H35A 0.9600 . ?
C35 H35B 0.9600 . ?
C35 H35C 0.9600 . ?
N41 C44 1.310(5) . ?
N41 C41 1.379(5) . ?
C41 C43 1.352(6) . ?
C41 C42 1.493(5) . ?
C42 O42 1.228(5) . ?
C42 N51 1.337(6) . ?
C43 S43 1.706(4) . ?
C43 H43 0.9300 . ?
S43 C44 1.721(4) . ?
N51 C51 1.465(5) . ?
N51 H51 0.8600 . ?
C51 C65 1.499(6) . ?
C51 C53 1.551(6) . ?
C51 H51A 0.9800 . ?
C53 C55 1.523(7) . ?
C53 C54 1.531(6) . ?
C53 H53 0.9800 . ?
C54 H54A 0.9600 . ?
C54 H54B 0.9600 . ?
C54 H54C 0.9600 . ?
C55 C56 1.530(8) . ?
C55 H55A 0.9700 . ?
C55 H55B 0.9700 . ?
C56 H56A 0.9600 . ?
C56 H56B 0.9600 . ?
C56 H56C 0.9600 . ?
N61 C65 1.263(6) . ?
N61 C61 1.480(6) . ?
C61 C62 1.513(6) . ?
C61 C63 1.546(6) . ?
C61 H61 0.9800 . ?
C62 O62 1.240(5) . ?
C62 N71 1.333(6) . ?
C63 O63 1.460(5) . ?
C63 C64 1.493(7) . ?
C63 H63 0.9800 . ?
O63 C65 1.357(5) . ?
C64 H64A 0.9600 . ?
C64 H64B 0.9600 . ?
C64 H64C 0.9600 . ?
N71 C71 1.449(6) . ?
N71 H71 0.8600 . ?
C71 C84 1.510(6) . ?
C71 C73 1.553(5) . ?
C71 H71A 0.9800 . ?
C73 C75 1.516(7) . ?
C73 C74 1.523(7) . ?
C73 H73 0.9800 . ?
C74 H74A 0.9600 . ?
C74 H74B 0.9600 . ?
C74 H74C 0.9600 . ?
C75 H75A 0.9600 . ?
C75 H75B 0.9600 . ?
C75 H75C 0.9600 . ?
N81 C84 1.306(5) . ?
N81 C81 1.367(6) . ?
C81 C83 1.356(7) . ?
C81 C82 1.497(6) . ?
C82 O82 1.220(6) . ?
C83 S83 1.710(5) . ?
C83 H83 0.9300 . ?
S83 C84 1.732(5) . ?
OW H1W 0.871(4) . ?
OW H2W 0.897(5) . ?
N1S C1S 1.149(11) . ?
C1S C2S 1.410(13) . ?
C2S H2S1 0.9600 . ?
C2S H2S2 0.9600 . ?
C2S H2S3 0.9600 . ?

loop_
_geom_torsion_atom_site_label_1
_geom_torsion_atom_site_label_2
_geom_torsion_atom_site_label_3
_geom_torsion_atom_site_label_4
_geom_torsion
_geom_torsion_site_symmetry_1
_geom_torsion_site_symmetry_2
_geom_torsion_site_symmetry_3
_geom_torsion_site_symmetry_4
_geom_torsion_publ_flag
C82 N11 C11 C25 -112.0(5) . . . . ?
C82 N11 C11 C13 125.9(5) . . . . ?
N11 C11 C13 C14 166.2(4) . . . . ?
C25 C11 C13 C14 44.3(6) . . . . ?
C11 C13 C14 C15 83.9(6) . . . . ?
C11 C13 C14 C19 -97.0(6) . . . . ?
C19 C14 C15 C16 0.9(7) . . . . ?
C13 C14 C15 C16 -180.0(4) . . . . ?
C14 C15 C16 C17 0.3(7) . . . . ?
C15 C16 C17 C18 -0.5(7) . . . . ?
C15 C16 C17 C110 -178.4(4) . . . . ?
C16 C17 C18 C19 -0.5(6) . . . . ?
C110 C17 C18 C19 177.5(4) . . . . ?
C15 C14 C19 C18 -1.8(7) . . . . ?
C13 C14 C19 C18 179.0(4) . . . . ?
C17 C18 C19 C14 1.7(7) . . . . ?
C16 C17 C110 C112 111.1(5) . . . . ?
C18 C17 C110 C112 -66.7(5) . . . . ?
C16 C17 C110 C113 -8.0(6) . . . . ?
C18 C17 C110 C113 174.2(4) . . . . ?
C16 C17 C110 C111 -128.2(4) . . . . ?
C18 C17 C110 C111 53.9(5) . . . . ?
C25 N21 C21 C22 126.6(4) . . . . ?
C25 N21 C21 C23 3.0(5) . . . . ?
N21 C21 C22 O22 -161.8(4) . . . . ?
C23 C21 C22 O22 -42.3(5) . . . . ?
N21 C21 C22 N31 19.6(5) . . . . ?
C23 C21 C22 N31 139.1(4) . . . . ?
N21 C21 C23 O23 -4.8(4) . . . . ?
C22 C21 C23 O23 -128.8(4) . . . . ?
N21 C21 C23 C24 -124.3(4) . . . . ?
C22 C21 C23 C24 111.7(5) . . . . ?
C24 C23 O23 C25 127.5(4) . . . . ?
C21 C23 O23 C25 4.8(4) . . . . ?
C21 N21 C25 O23 0.2(5) . . . . ?
C21 N21 C25 C11 -177.7(4) . . . . ?
C23 O23 C25 N21 -3.5(5) . . . . ?
C23 O23 C25 C11 174.6(4) . . . . ?
N11 C11 C25 N21 -46.2(6) . . . . ?
C13 C11 C25 N21 75.0(6) . . . . ?
N11 C11 C25 O23 135.9(4) . . . . ?
C13 C11 C25 O23 -102.9(5) . . . . ?
O22 C22 N31 C31 0.6(6) . . . . ?
C21 C22 N31 C31 179.2(3) . . . . ?
C22 N31 C31 C44 133.3(4) . . . . ?
C22 N31 C31 C33 -103.1(4) . . . . ?
N31 C31 C33 C34 -178.6(3) . . . . ?
C44 C31 C33 C34 -58.1(4) . . . . ?
N31 C31 C33 C35 58.3(4) . . . . ?
C44 C31 C33 C35 178.8(4) . . . . ?
C44 N41 C41 C43 0.6(5) . . . . ?
C44 N41 C41 C42 178.7(3) . . . . ?
C43 C41 C42 O42 -17.4(6) . . . . ?
N41 C41 C42 O42 164.6(4) . . . . ?
C43 C41 C42 N51 162.0(4) . . . . ?
N41 C41 C42 N51 -16.0(5) . . . . ?
N41 C41 C43 S43 -0.1(4) . . . . ?
C42 C41 C43 S43 -178.2(3) . . . . ?
C41 C43 S43 C44 -0.3(3) . . . . ?
C41 N41 C44 C31 -178.8(3) . . . . ?
C41 N41 C44 S43 -0.8(4) . . . . ?
N31 C31 C44 N41 51.1(5) . . . . ?
C33 C31 C44 N41 -72.0(5) . . . . ?
N31 C31 C44 S43 -126.7(3) . . . . ?
C33 C31 C44 S43 110.2(4) . . . . ?
C43 S43 C44 N41 0.6(3) . . . . ?
C43 S43 C44 C31 178.6(3) . . . . ?
O42 C42 N51 C51 2.7(6) . . . . ?
C41 C42 N51 C51 -176.7(4) . . . . ?
C42 N51 C51 C65 -130.3(4) . . . . ?
C42 N51 C51 C53 105.5(5) . . . . ?
N51 C51 C53 C55 -64.2(5) . . . . ?
C65 C51 C53 C55 173.1(4) . . . . ?
N51 C51 C53 C54 173.6(4) . . . . ?
C65 C51 C53 C54 50.8(5) . . . . ?
C54 C53 C55 C56 -62.6(6) . . . . ?
C51 C53 C55 C56 175.3(4) . . . . ?
C65 N61 C61 C62 120.2(4) . . . . ?
C65 N61 C61 C63 -4.5(4) . . . . ?
N61 C61 C62 O62 -151.8(4) . . . . ?
C63 C61 C62 O62 -32.2(6) . . . . ?
N61 C61 C62 N71 33.2(5) . . . . ?
C63 C61 C62 N71 152.8(4) . . . . ?
N61 C61 C63 O63 6.3(4) . . . . ?
C62 C61 C63 O63 -117.2(4) . . . . ?
N61 C61 C63 C64 -111.3(4) . . . . ?
C62 C61 C63 C64 125.2(4) . . . . ?
C64 C63 O63 C65 115.0(4) . . . . ?
C61 C63 O63 C65 -6.0(4) . . . . ?
C61 N61 C65 O63 0.7(5) . . . . ?
C61 N61 C65 C51 -176.6(4) . . . . ?
C63 O63 C65 N61 3.7(5) . . . . ?
C63 O63 C65 C51 -178.7(4) . . . . ?
N51 C51 C65 N61 -45.9(6) . . . . ?
C53 C51 C65 N61 78.2(5) . . . . ?
N51 C51 C65 O63 136.7(4) . . . . ?
C53 C51 C65 O63 -99.2(4) . . . . ?
O62 C62 N71 C71 -9.3(7) . . . . ?
C61 C62 N71 C71 165.5(4) . . . . ?
C62 N71 C71 C84 140.7(4) . . . . ?
C62 N71 C71 C73 -97.1(4) . . . . ?
N71 C71 C73 C75 174.3(4) . . . . ?
C84 C71 C73 C75 -65.4(5) . . . . ?
N71 C71 C73 C74 49.9(5) . . . . ?
C84 C71 C73 C74 170.2(4) . . . . ?
C84 N81 C81 C83 0.4(5) . . . . ?
C84 N81 C81 C82 179.5(4) . . . . ?
C11 N11 C82 O82 -0.5(7) . . . . ?
C11 N11 C82 C81 -179.0(4) . . . . ?
C83 C81 C82 O82 -9.9(6) . . . . ?
N81 C81 C82 O82 171.1(4) . . . . ?
C83 C81 C82 N11 168.7(4) . . . . ?
N81 C81 C82 N11 -10.4(5) . . . . ?
N81 C81 C83 S83 0.0(5) . . . . ?
C82 C81 C83 S83 -179.0(3) . . . . ?
C81 C83 S83 C84 -0.4(3) . . . . ?
C81 N81 C84 C71 177.3(3) . . . . ?
C81 N81 C84 S83 -0.7(4) . . . . ?
N71 C71 C84 N81 36.2(5) . . . . ?
C73 C71 C84 N81 -85.2(5) . . . . ?
N71 C71 C84 S83 -146.0(3) . . . . ?
C73 C71 C84 S83 92.6(4) . . . . ?
C83 S83 C84 N81 0.6(3) . . . . ?
C83 S83 C84 C71 -177.4(3) . . . . ?
